data_2240231
loop_
_publ_author_name
'G\"artner, Stefanie'
'G\"artner, Tobias'
'Gschwind, Ruth-Maria'
'Korber, Nikolaus'

_publ_section_title
;
 About the polymorphism of [Li(C~4~H~8~O)~3~]I: crystal structures of
 trigonal and tetragonal polymorphs
;
_journal_coeditor_code WM5091
_journal_issue 12
_journal_name_full 'Acta Crystallographica Section E'
_journal_page_first 555
_journal_page_last 558
_journal_paper_doi 10.1107/S160053681402529X
_journal_volume 70
_journal_year 2014
_chemical_formula_iupac '[Li (C4 H8 O)3] I'
_chemical_formula_moiety 'C12 H24 Li1 O3 +, I -'
_chemical_formula_sum 'C12 H24 I Li O3'
_chemical_formula_weight 350.15
_chemical_name_systematic
;
Iodidotris(tetrahydrofuran-\k<i>O</i>)lithium
;
_space_group_crystal_system trigonal
_space_group_IT_number 147
_space_group_name_Hall '-P 3'
_space_group_name_H-M_alt 'P -3'
_symmetry_space_group_name_Hall '-P 3'
_symmetry_space_group_name_H-M 'P -3'
_atom_sites_solution_hydrogens geom
_atom_sites_solution_primary direct
_audit_creation_method
;
Olex2 1.2
(compiled 2014.03.20 svn.r2914 for OlexSys, GUI svn.r4816)
;
_cell_angle_alpha 90
_cell_angle_beta 90
_cell_angle_gamma 120
_cell_formula_units_Z 2
_cell_length_a 10.2530(14)
_cell_length_b 10.2530(14)
_cell_length_c 8.4250(17)
_cell_measurement_temperature 123.0(10)
_cell_measurement_theta_max 27.5
_cell_measurement_theta_min 2.3
_cell_volume 767.0(2)
_computing_cell_refinement
;
X-AREA (Stoe & Cie, 2002)
;
_computing_data_collection
;
X-AREA (Stoe & Cie, 2002)
;
_computing_data_reduction
;
X-AREA (Stoe & Cie, 2002)
;
_computing_molecular_graphics
;
DIAMOND (Brandenburg, 2012)
;
_computing_publication_material
;
OLEX2 (Dolomanov <i>et al.</i>,  2009)
;
_computing_structure_refinement
;
SHELXL2014 (Sheldrick, 2008)
;
_computing_structure_solution
;
SHELXS97 (Sheldrick, 2008)
;
_diffrn_ambient_temperature 123.0(10)
_diffrn_measured_fraction_theta_full 0.999
_diffrn_measured_fraction_theta_max 0.988
_diffrn_measurement_device_type 'Stoe IPDS'
_diffrn_measurement_method 'phi scans'
_diffrn_radiation_monochromator graphite
_diffrn_radiation_type MoK\a
_diffrn_radiation_wavelength 0.71073
_diffrn_reflns_av_R_equivalents 0.0476
_diffrn_reflns_limit_h_max 13
_diffrn_reflns_limit_h_min -13
_diffrn_reflns_limit_k_max 13
_diffrn_reflns_limit_k_min -13
_diffrn_reflns_limit_l_max 10
_diffrn_reflns_limit_l_min -9
_diffrn_reflns_number 4938
_diffrn_reflns_theta_full 26.000
_diffrn_reflns_theta_max 27.609
_diffrn_reflns_theta_min 2.417
_exptl_absorpt_coefficient_mu 2.082
_exptl_absorpt_correction_T_max 0.827
_exptl_absorpt_correction_T_min 0.760
_exptl_absorpt_correction_type analytical
_exptl_absorpt_process_details
;
(<i>X-RED</i> and <i>X-SHAPE</i>; Stoe & Cie, 2002)
;
_exptl_crystal_colour 'clear colourless'
_exptl_crystal_density_diffrn 1.516
_exptl_crystal_description needle
_exptl_crystal_F_000 352
_exptl_crystal_size_max 0.10
_exptl_crystal_size_mid 0.07
_exptl_crystal_size_min 0.05
_refine_diff_density_max 1.256
_refine_diff_density_min -0.347
_refine_ls_extinction_method none
_refine_ls_goodness_of_fit_ref 1.010
_refine_ls_hydrogen_treatment constr
_refine_ls_matrix_type full
_refine_ls_number_parameters 52
_refine_ls_number_reflns 1185
_refine_ls_number_restraints 0
_refine_ls_restrained_S_all 1.010
_refine_ls_R_factor_all 0.0399
_refine_ls_R_factor_gt 0.0287
_refine_ls_shift/su_max 0.001
_refine_ls_shift/su_mean 0.000
_refine_ls_structure_factor_coef Fsqd
_refine_ls_weighting_details 'w=1/[\s^2^(Fo^2^)+(0.0375P)^2^] where P=(Fo^2^+2Fc^2^)/3'
_refine_ls_weighting_scheme calc
_refine_ls_wR_factor_gt 0.0651
_refine_ls_wR_factor_ref 0.0672
_reflns_number_gt 994
_reflns_number_total 1185
_reflns_threshold_expression I>2\s(I)
_cod_data_source_file wm5091sup1.cif
_cod_data_source_block LiI_3THF_trigonal
_cod_original_cell_volume 767.0(3)
_cod_database_code 2240231
_cod_database_fobs_code 2240231
_shelx_space_group_comment
;
The symmetry employed for this shelxl refinement is uniquely defined
by the following loop, which should always be used as a source of
symmetry information in preference to the above space-group names.
They are only intended as comments.
;
_shelxl_version_number 2.014

loop_
_space_group_symop_operation_xyz
'x, y, z'
'-y, x-y, z'
'-x+y, -x, z'
'-x, -y, -z'
'y, -x+y, -z'
'x-y, x, -z'

loop_
_atom_site_type_symbol
_atom_site_label
_atom_site_fract_x
_atom_site_fract_y
_atom_site_fract_z
_atom_site_U_iso_or_equiv
_atom_site_adp_type
_atom_site_calc_flag
_atom_site_occupancy
I I1 0.3333 0.6667 1.27890(4) 0.02804(13) Uani d 1
O O1 0.5317(2) 0.7555(2) 0.8601(2) 0.0248(4) Uani d 1
C C1 0.5755(4) 0.8318(4) 0.7087(4) 0.0262(6) Uani d 1
H H1A 0.6229 0.9399 0.7229 0.031 Uiso calc 1
H H1B 0.4884 0.7986 0.6403 0.031 Uiso calc 1
C C4 0.6296(4) 0.6955(4) 0.8981(4) 0.0293(7) Uani d 1
H H4A 0.5770 0.5871 0.8839 0.035 Uiso calc 1
H H4B 0.6641 0.7185 1.0071 0.035 Uiso calc 1
C C2 0.6852(5) 0.7903(5) 0.6383(4) 0.0401(9) Uani d 1
H H2A 0.7577 0.8697 0.5701 0.048 Uiso calc 1
H H2B 0.6333 0.6974 0.5780 0.048 Uiso calc 1
C C3 0.7608(4) 0.7712(4) 0.7843(5) 0.0382(8) Uani d 1
H H3A 0.8042 0.7080 0.7624 0.046 Uiso calc 1
H H3B 0.8385 0.8676 0.8249 0.046 Uiso calc 1
Li Li1 0.3333 0.6667 0.9532(9) 0.0237(18) Uani d 1

loop_
_atom_site_aniso_label
_atom_site_aniso_U_11
_atom_site_aniso_U_22
_atom_site_aniso_U_33
_atom_site_aniso_U_12
_atom_site_aniso_U_13
_atom_site_aniso_U_23
I1 0.03426(15) 0.03426(15) 0.01561(16) 0.01713(8) 0.000 0.000
O1 0.0256(11) 0.0301(11) 0.0211(10) 0.0157(9) 0.0035(8) 0.0063(8)
C1 0.0316(16) 0.0292(16) 0.0209(14) 0.0174(13) 0.0034(12) 0.0062(11)
C4 0.0326(17) 0.0341(17) 0.0263(15) 0.0206(14) 0.0006(13) 0.0054(12)
C2 0.051(2) 0.048(2) 0.0333(18) 0.0332(19) 0.0213(16) 0.0166(15)
C3 0.0279(17) 0.0327(18) 0.056(2) 0.0171(15) 0.0087(16) 0.0106(16)
Li1 0.027(3) 0.027(3) 0.017(4) 0.0136(14) 0.000 0.000

loop_
_atom_type_symbol
_atom_type_description
_atom_type_scat_dispersion_real
_atom_type_scat_dispersion_imag
_atom_type_scat_source
C C 0.0033 0.0016 'International Tables Vol C Tables 4.2.6.8 and 6.1.1.4'
H H 0.0000 0.0000 'International Tables Vol C Tables 4.2.6.8 and 6.1.1.4'
Li Li -0.0003 0.0001 'International Tables Vol C Tables 4.2.6.8 and 6.1.1.4'
O O 0.0106 0.0060 'International Tables Vol C Tables 4.2.6.8 and 6.1.1.4'
I I -0.4742 1.8119 'International Tables Vol C Tables 4.2.6.8 and 6.1.1.4'

loop_
_geom_angle_atom_site_label_1
_geom_angle_atom_site_label_2
_geom_angle_atom_site_label_3
_geom_angle_site_symmetry_1
_geom_angle_site_symmetry_3
_geom_angle
C1 O1 C4 . . 109.3(2)
C1 O1 Li1 . . 125.6(3)
C4 O1 Li1 . . 119.9(2)
O1 C1 H1A . . 110.6
O1 C1 H1B . . 110.6
O1 C1 C2 . . 105.5(2)
H1A C1 H1B . . 108.8
C2 C1 H1A . . 110.6
C2 C1 H1B . . 110.6
O1 C4 H4A . . 110.6
O1 C4 H4B . . 110.6
O1 C4 C3 . . 105.6(3)
H4A C4 H4B . . 108.8
C3 C4 H4A . . 110.6
C3 C4 H4B . . 110.6
C1 C2 H2A . . 111.2
C1 C2 H2B . . 111.2
C1 C2 C3 . . 102.6(3)
H2A C2 H2B . . 109.2
C3 C2 H2A . . 111.2
C3 C2 H2B . . 111.2
C4 C3 C2 . . 101.5(3)
C4 C3 H3A . . 111.5
C4 C3 H3B . . 111.5
C2 C3 H3A . . 111.5
C2 C3 H3B . . 111.5
H3A C3 H3B . . 109.3
O1 Li1 I1 2_665 . 114.0(2)
O1 Li1 I1 3_565 . 114.0(2)
O1 Li1 I1 . . 114.0(2)
O1 Li1 O1 . 3_565 104.6(3)
O1 Li1 O1 2_665 3_565 104.6(3)
O1 Li1 O1 2_665 . 104.6(3)

loop_
_geom_bond_atom_site_label_1
_geom_bond_atom_site_label_2
_geom_bond_site_symmetry_2
_geom_bond_distance
I1 Li1 . 2.744(8)
O1 C1 . 1.445(3)
O1 C4 . 1.451(4)
O1 Li1 . 1.931(4)
C1 H1A . 0.9700
C1 H1B . 0.9700
C1 C2 . 1.509(5)
C4 H4A . 0.9700
C4 H4B . 0.9700
C4 C3 . 1.512(5)
C2 H2A . 0.9700
C2 H2B . 0.9700
C2 C3 . 1.518(6)
C3 H3A . 0.9700
C3 H3B . 0.9700
Li1 O1 2_665 1.931(4)
Li1 O1 3_565 1.931(4)

loop_
_geom_torsion_atom_site_label_1
_geom_torsion_atom_site_label_2
_geom_torsion_atom_site_label_3
_geom_torsion_atom_site_label_4
_geom_torsion
O1 C1 C2 C3 -31.3(4)
O1 C4 C3 C2 -32.8(4)
C1 O1 C4 C3 14.0(4)
C1 C2 C3 C4 38.8(4)
C4 O1 C1 C2 11.0(4)
Li1 O1 C1 C2 -143.4(3)
Li1 O1 C4 C3 170.1(3)
